data_7061732
loop_
_publ_author_name
'Almada, Stephanie'
'Maia, Lu\'isa B.'
'Waerenborgh, Jo\~ao C.'
'Vieira, Bruno J. C.'
'Mira, Nuno P.'
'R. Silva, Elisabete'
'Cerqueira, F\'atima'
'Pinto, Eug\'enia'
'Alves, Luis G.'

_publ_section_title
;
 Cyclam-based iron(iii) and copper(ii) complexes: synthesis,
 characterization and application as antifungal agents
;
_journal_issue 35
_journal_name_full 'New Journal of Chemistry'
_journal_page_first 16764
_journal_page_last 16770
_journal_paper_doi 10.1039/D2NJ03161B
_journal_volume 46
_journal_year 2022
_chemical_formula_moiety 'C26 H38 Cu F6 N4 O2, 2(C2 H3 O2)'
_chemical_formula_sum 'C30 H44 Cu F6 N4 O6'
_chemical_formula_weight 734.24
_space_group_crystal_system monoclinic
_space_group_IT_number 14
_space_group_name_Hall '-P 2ybc'
_space_group_name_H-M_alt 'P 1 21/c 1'
_atom_sites_solution_hydrogens mixed
_audit_creation_method SHELXL-2014/7
_audit_update_record
;
2022-05-29 deposited with the CCDC.	2022-08-02 downloaded from the CCDC.
;
_cell_angle_alpha 90
_cell_angle_beta 107.463(5)
_cell_angle_gamma 90
_cell_formula_units_Z 2
_cell_length_a 11.619(1)
_cell_length_b 17.461(2)
_cell_length_c 8.833(1)
_cell_measurement_reflns_used 2217
_cell_measurement_temperature 150(2)
_cell_measurement_theta_max 21.54
_cell_measurement_theta_min 2.33
_cell_volume 1709.4(3)
_computing_cell_refinement 'Bruker SAINT'
_computing_data_collection 'Bruker APEX2'
_computing_data_reduction 'Bruker SAINT'
_computing_molecular_graphics 'Bruker SHELXTL'
_computing_publication_material 'Bruker SHELXTL'
_computing_structure_refinement 'SHELXL-2014/7 (Sheldrick, 2014)'
_computing_structure_solution 'SHELXS-97 (Sheldrick 2008)'
_diffrn_ambient_temperature 150(2)
_diffrn_measured_fraction_theta_full 0.999
_diffrn_measured_fraction_theta_max 0.996
_diffrn_measurement_device_type 'Bruker APEX-II CCD'
_diffrn_measurement_method 'phi and omega scans'
_diffrn_radiation_type MoK\a
_diffrn_radiation_wavelength 0.71073
_diffrn_reflns_av_R_equivalents 0.0447
_diffrn_reflns_av_unetI/netI 0.0557
_diffrn_reflns_Laue_measured_fraction_full 0.999
_diffrn_reflns_Laue_measured_fraction_max 0.996
_diffrn_reflns_limit_h_max 14
_diffrn_reflns_limit_h_min -14
_diffrn_reflns_limit_k_max 20
_diffrn_reflns_limit_k_min -20
_diffrn_reflns_limit_l_max 10
_diffrn_reflns_limit_l_min -10
_diffrn_reflns_number 11293
_diffrn_reflns_point_group_measured_fraction_full 0.999
_diffrn_reflns_point_group_measured_fraction_max 0.996
_diffrn_reflns_theta_full 25.242
_diffrn_reflns_theta_max 25.675
_diffrn_reflns_theta_min 2.684
_exptl_absorpt_coefficient_mu 0.718
_exptl_absorpt_correction_T_max 0.945
_exptl_absorpt_correction_T_min 0.906
_exptl_absorpt_correction_type multi-scan
_exptl_absorpt_process_details SADABS
_exptl_crystal_colour purple
_exptl_crystal_density_diffrn 1.426
_exptl_crystal_description block
_exptl_crystal_F_000 766
_exptl_crystal_size_max 0.140
_exptl_crystal_size_mid 0.100
_exptl_crystal_size_min 0.080
_refine_diff_density_max 1.874
_refine_diff_density_min -1.251
_refine_diff_density_rms 0.126
_refine_ls_extinction_method none
_refine_ls_goodness_of_fit_ref 1.078
_refine_ls_hydrogen_treatment mixed
_refine_ls_matrix_type full
_refine_ls_number_parameters 227
_refine_ls_number_reflns 3231
_refine_ls_number_restraints 6
_refine_ls_restrained_S_all 1.078
_refine_ls_R_factor_all 0.1234
_refine_ls_R_factor_gt 0.0920
_refine_ls_shift/su_max 0.000
_refine_ls_shift/su_mean 0.000
_refine_ls_structure_factor_coef Fsqd
_refine_ls_weighting_details 'w=1/[\s^2^(Fo^2^)+(0.1669P)^2^+3.6919P] where P=(Fo^2^+2Fc^2^)/3'
_refine_ls_weighting_scheme calc
_refine_ls_wR_factor_gt 0.2563
_refine_ls_wR_factor_ref 0.2787
_reflns_Friedel_coverage 0.000
_reflns_number_gt 2235
_reflns_number_total 3242
_reflns_threshold_expression 'I > 2\s(I)'
_cod_data_source_file d2nj03161b2.cif
_cod_data_source_block shelx
_cod_depositor_comments 'Adding full bibliography for 7061732--7061733.cif.'
_cod_original_sg_symbol_H-M 'P 21/c'
_cod_database_code 7061732
_shelx_shelxl_version_number 2014/7
_shelx_space_group_comment
;
The symmetry employed for this shelxl refinement is uniquely defined
by the following loop, which should always be used as a source of
symmetry information in preference to the above space-group names.
They are only intended as comments.
;
_shelx_estimated_absorpt_t_min 0.906
_shelx_estimated_absorpt_t_max 0.945

loop_
_space_group_symop_operation_xyz
'x, y, z'
'-x, y+1/2, -z+1/2'
'-x, -y, -z'
'x, -y-1/2, z-1/2'

loop_
_atom_site_label
_atom_site_type_symbol
_atom_site_fract_x
_atom_site_fract_y
_atom_site_fract_z
_atom_site_U_iso_or_equiv
_atom_site_adp_type
_atom_site_occupancy
_atom_site_site_symmetry_order
_atom_site_calc_flag
_atom_site_refinement_flags_posn
_atom_site_refinement_flags_adp
_atom_site_refinement_flags_occupancy
_atom_site_disorder_assembly
_atom_site_disorder_group
Cu1 Cu 0.5000 0.0000 0.0000 0.0298(4) Uani 1 2 d S . P . .
N1 N 0.5858(4) 0.1043(3) -0.0191(5) 0.0320(11) Uani 1 1 d . . . . .
N2 N 0.3409(5) 0.0492(3) -0.0227(6) 0.0347(12) Uani 1 1 d . . . . .
C7 C 0.6981(5) 0.2180(3) 0.1350(6) 0.0307(13) Uani 1 1 d . . . . .
C8 C 0.6454(5) 0.2876(3) 0.0729(7) 0.0312(13) Uani 1 1 d . . . . .
H8 H 0.5601 0.2912 0.0316 0.037 Uiso 1 1 calc R U . . .
C9 C 0.7142(5) 0.3504(4) 0.0705(7) 0.0337(14) Uani 1 1 d . . . . .
H9 H 0.6763 0.3972 0.0279 0.040 Uiso 1 1 calc R U . . .
F1 F 0.8666(5) 0.4593(4) -0.0013(8) 0.114(3) Uani 1 1 d . . . . .
C4 C 0.3860(6) 0.1734(4) -0.1285(8) 0.0425(16) Uani 1 1 d . . . . .
H4A H 0.3487 0.2139 -0.2060 0.051 Uiso 1 1 calc R U . . .
H4B H 0.4005 0.1953 -0.0210 0.051 Uiso 1 1 calc R U . . .
C6 C 0.6248(6) 0.1471(4) 0.1367(7) 0.0344(14) Uani 1 1 d . . . . .
H6A H 0.5519 0.1618 0.1659 0.041 Uiso 1 1 calc R U . . .
H6B H 0.6729 0.1121 0.2200 0.041 Uiso 1 1 calc R U . . .
C5 C 0.5062(6) 0.1526(4) -0.1498(7) 0.0372(14) Uani 1 1 d . . . . .
H5A H 0.4916 0.1247 -0.2514 0.045 Uiso 1 1 calc R U . . .
H5B H 0.5498 0.2004 -0.1579 0.045 Uiso 1 1 calc R U . . .
F2 F 1.0191(5) 0.4016(3) 0.1187(10) 0.107(2) Uani 1 1 d . . . . .
C12 C 0.8229(7) 0.2158(4) 0.2012(9) 0.0528(19) Uani 1 1 d . . . . .
H12 H 0.8605 0.1701 0.2502 0.063 Uiso 1 1 calc R U . . .
C3 C 0.2967(6) 0.1078(4) -0.1484(8) 0.0398(15) Uani 1 1 d . . . . .
H3A H 0.2182 0.1281 -0.1439 0.048 Uiso 1 1 calc R U . . .
H3B H 0.2840 0.0839 -0.2537 0.048 Uiso 1 1 calc R U . . .
C10 C 0.8384(5) 0.3470(3) 0.1292(7) 0.0340(14) Uani 1 1 d . . . . .
C13 C 0.9131(6) 0.4162(4) 0.1255(9) 0.0516(19) Uani 1 1 d . . . . .
C11 C 0.8931(6) 0.2796(4) 0.1965(10) 0.059(2) Uani 1 1 d . . . . .
H11 H 0.9784 0.2770 0.2394 0.070 Uiso 1 1 calc R U . . .
F3 F 0.9242(9) 0.4608(4) 0.2423(10) 0.162(5) Uani 1 1 d . . . . .
C2 C 0.2492(6) -0.0114(4) -0.0371(9) 0.0406(16) Uani 1 1 d . . . . .
H2A H 0.2166 -0.0279 -0.1492 0.049 Uiso 1 1 calc R U . . .
H2B H 0.1816 0.0083 -0.0018 0.049 Uiso 1 1 calc R U . . .
C1 C 0.6915(6) 0.0783(4) -0.0652(8) 0.0388(15) Uani 1 1 d . . . . .
H1A H 0.7500 0.1208 -0.0523 0.047 Uiso 1 1 calc R U . . .
H1B H 0.6657 0.0627 -0.1782 0.047 Uiso 1 1 calc R U . . .
O1 O 0.5505(6) 0.0129(4) 0.3065(7) 0.0516(14) Uani 1 1 d . . . . .
C14 C 0.3111(7) 0.3757(4) -0.1493(8) 0.0439(17) Uani 1 1 d . . . . .
O3 O 0.3358(9) 0.3622(5) -0.2641(10) 0.130(4) Uani 1 1 d . . . . .
O2 O 0.3785(11) 0.4123(8) -0.0502(11) 0.173(6) Uani 1 1 d . . . . .
C15 C 0.2122(14) 0.3492(10) -0.0899(18) 0.134(5) Uani 1 1 d . U . . .
H15A H 0.1477 0.3274 -0.1777 0.202 Uiso 1 1 calc R U . . .
H15B H 0.1805 0.3926 -0.0443 0.202 Uiso 1 1 calc R U . . .
H15C H 0.2427 0.3101 -0.0081 0.202 Uiso 1 1 calc R U . . .
H2N H 0.365(6) 0.077(4) 0.081(8) 0.040(18) Uiso 1 1 d . . . . .
H1O H 0.592(10) -0.012(6) 0.382(14) 0.08(4) Uiso 1 1 d . . . . .
H2O H 0.505(9) 0.047(6) 0.337(11) 0.09(3) Uiso 1 1 d . . . . .

loop_
_atom_site_aniso_label
_atom_site_aniso_U_11
_atom_site_aniso_U_22
_atom_site_aniso_U_33
_atom_site_aniso_U_23
_atom_site_aniso_U_13
_atom_site_aniso_U_12
Cu1 0.0273(6) 0.0278(6) 0.0348(6) 0.0017(4) 0.0103(4) -0.0035(4)
N1 0.035(3) 0.033(3) 0.030(3) -0.001(2) 0.012(2) -0.001(2)
N2 0.033(3) 0.031(3) 0.036(3) 0.000(2) 0.005(2) -0.004(2)
C7 0.035(3) 0.030(3) 0.024(3) 0.003(2) 0.005(2) 0.000(2)
C8 0.029(3) 0.037(3) 0.027(3) -0.005(2) 0.008(2) 0.001(2)
C9 0.039(3) 0.028(3) 0.034(3) -0.003(2) 0.010(3) 0.000(3)
F1 0.082(4) 0.079(4) 0.147(6) 0.059(4) -0.015(4) -0.039(3)
C4 0.046(4) 0.037(4) 0.039(3) 0.004(3) 0.004(3) -0.002(3)
C6 0.038(3) 0.032(3) 0.029(3) 0.000(3) 0.005(3) -0.004(3)
C5 0.045(4) 0.031(3) 0.033(3) 0.003(3) 0.008(3) -0.009(3)
F2 0.052(3) 0.069(4) 0.211(8) 0.030(4) 0.054(4) -0.007(3)
C12 0.048(4) 0.036(4) 0.060(4) 0.010(3) -0.006(3) 0.001(3)
C3 0.031(3) 0.043(4) 0.043(4) 0.003(3) 0.007(3) 0.001(3)
C10 0.039(3) 0.027(3) 0.036(3) -0.006(3) 0.011(3) -0.003(3)
C13 0.039(4) 0.042(4) 0.065(5) -0.001(4) 0.002(3) -0.008(3)
C11 0.030(3) 0.044(4) 0.082(5) 0.002(4) -0.012(3) -0.001(3)
F3 0.257(10) 0.109(6) 0.173(8) -0.095(6) 0.146(8) -0.136(7)
C2 0.030(3) 0.040(4) 0.053(4) -0.004(3) 0.016(3) -0.005(3)
C1 0.042(4) 0.036(4) 0.044(4) -0.001(3) 0.022(3) -0.005(3)
O1 0.059(3) 0.052(4) 0.048(3) -0.012(3) 0.022(3) -0.016(3)
C14 0.075(5) 0.035(4) 0.026(3) 0.005(3) 0.021(3) 0.004(3)
O3 0.191(9) 0.131(7) 0.106(6) 0.061(5) 0.105(6) 0.073(7)
O2 0.176(10) 0.209(12) 0.087(6) -0.075(7) -0.030(6) 0.092(9)
C15 0.136(6) 0.134(6) 0.137(6) 0.000(4) 0.049(4) 0.002(4)

loop_
_atom_type_symbol
_atom_type_description
_atom_type_scat_dispersion_real
_atom_type_scat_dispersion_imag
_atom_type_scat_source
C C 0.0033 0.0016 'International Tables Vol C Tables 4.2.6.8 and 6.1.1.4'
H H 0.0000 0.0000 'International Tables Vol C Tables 4.2.6.8 and 6.1.1.4'
N N 0.0061 0.0033 'International Tables Vol C Tables 4.2.6.8 and 6.1.1.4'
O O 0.0106 0.0060 'International Tables Vol C Tables 4.2.6.8 and 6.1.1.4'
Cu Cu 0.3201 1.2651 'International Tables Vol C Tables 4.2.6.8 and 6.1.1.4'
F F 0.0171 0.0103 'International Tables Vol C Tables 4.2.6.8 and 6.1.1.4'

loop_
_geom_angle_atom_site_label_1
_geom_angle_atom_site_label_2
_geom_angle_atom_site_label_3
_geom_angle
_geom_angle_site_symmetry_1
_geom_angle_site_symmetry_3
_geom_angle_publ_flag
N2 Cu1 N2 180.0 . 3_655 ?
N2 Cu1 N1 86.19(19) . 3_655 ?
N2 Cu1 N1 93.81(19) 3_655 3_655 ?
N2 Cu1 N1 93.81(19) . . ?
N2 Cu1 N1 86.19(19) 3_655 . ?
N1 Cu1 N1 180.0 3_655 . ?
C1 N1 C5 109.4(5) . . ?
C1 N1 C6 110.9(5) . . ?
C5 N1 C6 111.7(5) . . ?
C1 N1 Cu1 102.1(4) . . ?
C5 N1 Cu1 110.5(4) . . ?
C6 N1 Cu1 112.0(3) . . ?
C2 N2 C3 110.5(5) . . ?
C2 N2 Cu1 108.8(4) . . ?
C3 N2 Cu1 118.3(4) . . ?
C2 N2 H2N 115(4) . . ?
C3 N2 H2N 107(4) . . ?
Cu1 N2 H2N 97(4) . . ?
C12 C7 C8 117.9(6) . . ?
C12 C7 C6 119.6(6) . . ?
C8 C7 C6 122.5(5) . . ?
C9 C8 C7 121.2(6) . . ?
C9 C8 H8 119.4 . . ?
C7 C8 H8 119.4 . . ?
C8 C9 C10 120.8(6) . . ?
C8 C9 H9 119.6 . . ?
C10 C9 H9 119.6 . . ?
C5 C4 C3 115.5(6) . . ?
C5 C4 H4A 108.4 . . ?
C3 C4 H4A 108.4 . . ?
C5 C4 H4B 108.4 . . ?
C3 C4 H4B 108.4 . . ?
H4A C4 H4B 107.5 . . ?
C7 C6 N1 114.4(5) . . ?
C7 C6 H6A 108.7 . . ?
N1 C6 H6A 108.7 . . ?
C7 C6 H6B 108.7 . . ?
N1 C6 H6B 108.7 . . ?
H6A C6 H6B 107.6 . . ?
N1 C5 C4 114.7(5) . . ?
N1 C5 H5A 108.6 . . ?
C4 C5 H5A 108.6 . . ?
N1 C5 H5B 108.6 . . ?
C4 C5 H5B 108.6 . . ?
H5A C5 H5B 107.6 . . ?
C11 C12 C7 120.9(6) . . ?
C11 C12 H12 119.6 . . ?
C7 C12 H12 119.6 . . ?
N2 C3 C4 111.2(5) . . ?
N2 C3 H3A 109.4 . . ?
C4 C3 H3A 109.4 . . ?
N2 C3 H3B 109.4 . . ?
C4 C3 H3B 109.4 . . ?
H3A C3 H3B 108.0 . . ?
C9 C10 C11 119.5(6) . . ?
C9 C10 C13 120.3(6) . . ?
C11 C10 C13 120.2(6) . . ?
F3 C13 F2 107.3(8) . . ?
F3 C13 F1 104.9(8) . . ?
F2 C13 F1 103.2(7) . . ?
F3 C13 C10 113.4(7) . . ?
F2 C13 C10 114.4(6) . . ?
F1 C13 C10 112.7(6) . . ?
C10 C11 C12 119.8(6) . . ?
C10 C11 H11 120.1 . . ?
C12 C11 H11 120.1 . . ?
N2 C2 C1 108.3(5) . 3_655 ?
N2 C2 H2A 110.0 . . ?
C1 C2 H2A 110.0 3_655 . ?
N2 C2 H2B 110.0 . . ?
C1 C2 H2B 110.0 3_655 . ?
H2A C2 H2B 108.4 . . ?
N1 C1 C2 109.9(5) . 3_655 ?
N1 C1 H1A 109.7 . . ?
C2 C1 H1A 109.7 3_655 . ?
N1 C1 H1B 109.7 . . ?
C2 C1 H1B 109.7 3_655 . ?
H1A C1 H1B 108.2 . . ?
H1O O1 H2O 112(10) . . ?
O3 C14 O2 118.6(11) . . ?
O3 C14 C15 132.3(11) . . ?
O2 C14 C15 108.8(10) . . ?
C14 C15 H15A 109.5 . . ?
C14 C15 H15B 109.5 . . ?
H15A C15 H15B 109.5 . . ?
C14 C15 H15C 109.5 . . ?
H15A C15 H15C 109.5 . . ?
H15B C15 H15C 109.5 . . ?

loop_
_geom_bond_atom_site_label_1
_geom_bond_atom_site_label_2
_geom_bond_distance
_geom_bond_site_symmetry_2
_geom_bond_publ_flag
Cu1 N2 1.993(5) . ?
Cu1 N2 1.993(5) 3_655 ?
Cu1 N1 2.108(5) 3_655 ?
Cu1 N1 2.108(5) . ?
N1 C1 1.477(8) . ?
N1 C5 1.503(8) . ?
N1 C6 1.511(7) . ?
N2 C2 1.481(8) . ?
N2 C3 1.485(8) . ?
N2 H2N 1.00(7) . ?
C7 C12 1.391(9) . ?
C7 C8 1.397(8) . ?
C7 C6 1.506(8) . ?
C8 C9 1.360(9) . ?
C8 H8 0.9500 . ?
C9 C10 1.381(9) . ?
C9 H9 0.9500 . ?
F1 C13 1.322(9) . ?
C4 C5 1.508(9) . ?
C4 C3 1.519(9) . ?
C4 H4A 0.9900 . ?
C4 H4B 0.9900 . ?
C6 H6A 0.9900 . ?
C6 H6B 0.9900 . ?
C5 H5A 0.9900 . ?
C5 H5B 0.9900 . ?
F2 C13 1.277(9) . ?
C12 C11 1.389(10) . ?
C12 H12 0.9500 . ?
C3 H3A 0.9900 . ?
C3 H3B 0.9900 . ?
C10 C11 1.384(9) . ?
C10 C13 1.494(9) . ?
C13 F3 1.268(9) . ?
C11 H11 0.9500 . ?
C2 C1 1.510(9) 3_655 ?
C2 H2A 0.9900 . ?
C2 H2B 0.9900 . ?
C1 C2 1.510(9) 3_655 ?
C1 H1A 0.9900 . ?
C1 H1B 0.9900 . ?
O1 H1O 0.82(11) . ?
O1 H2O 0.89(11) . ?
C14 O3 1.157(9) . ?
C14 O2 1.174(12) . ?
C14 C15 1.473(16) . ?
C15 H15A 0.9800 . ?
C15 H15B 0.9800 . ?
C15 H15C 0.9800 . ?

loop_
_geom_torsion_atom_site_label_1
_geom_torsion_atom_site_label_2
_geom_torsion_atom_site_label_3
_geom_torsion_atom_site_label_4
_geom_torsion
_geom_torsion_site_symmetry_1
_geom_torsion_site_symmetry_2
_geom_torsion_site_symmetry_3
_geom_torsion_site_symmetry_4
_geom_torsion_publ_flag
C12 C7 C8 C9 3.0(9) . . . . ?
C6 C7 C8 C9 -178.9(5) . . . . ?
C7 C8 C9 C10 0.2(9) . . . . ?
C12 C7 C6 N1 -101.2(7) . . . . ?
C8 C7 C6 N1 80.6(7) . . . . ?
C1 N1 C6 C7 60.6(7) . . . . ?
C5 N1 C6 C7 -61.6(6) . . . . ?
Cu1 N1 C6 C7 173.9(4) . . . . ?
C1 N1 C5 C4 171.5(5) . . . . ?
C6 N1 C5 C4 -65.4(6) . . . . ?
Cu1 N1 C5 C4 59.9(6) . . . . ?
C3 C4 C5 N1 -70.6(7) . . . . ?
C8 C7 C12 C11 -3.9(11) . . . . ?
C6 C7 C12 C11 177.8(7) . . . . ?
C2 N2 C3 C4 176.0(5) . . . . ?
Cu1 N2 C3 C4 -57.6(7) . . . . ?
C5 C4 C3 N2 65.2(7) . . . . ?
C8 C9 C10 C11 -2.4(10) . . . . ?
C8 C9 C10 C13 179.8(6) . . . . ?
C9 C10 C13 F3 84.1(10) . . . . ?
C11 C10 C13 F3 -93.7(10) . . . . ?
C9 C10 C13 F2 -152.4(7) . . . . ?
C11 C10 C13 F2 29.8(11) . . . . ?
C9 C10 C13 F1 -34.9(10) . . . . ?
C11 C10 C13 F1 147.3(8) . . . . ?
C9 C10 C11 C12 1.4(11) . . . . ?
C13 C10 C11 C12 179.2(7) . . . . ?
C7 C12 C11 C10 1.8(13) . . . . ?
C3 N2 C2 C1 166.4(5) . . . 3_655 ?
Cu1 N2 C2 C1 34.9(6) . . . 3_655 ?
C5 N1 C1 C2 -162.4(5) . . . 3_655 ?
C6 N1 C1 C2 74.0(6) . . . 3_655 ?
Cu1 N1 C1 C2 -45.4(5) . . . 3_655 ?
